data_4324371
loop_
_publ_author_name
'Ryan R. Dykeman'
'Ning Yan'
'Rosario Scopelliti'
'Paul J. Dyson'

_publ_section_title
;
 Enhanced Rate of Arene Hydrogenation with Imidazolium Functionalized
 Bipyridine Stabilized Rhodium Nanoparticle Catalysts
;
_journal_name_full 'Inorganic Chemistry'
_journal_page_first 717
_journal_page_last 719
_journal_paper_doi 10.1021/ic102041q
_journal_volume 50
_journal_year 2011
_chemical_formula_moiety 'C22 H26 N6, 0.5(H2 O), 2(Cl)'
_chemical_formula_sum 'C22 H27 Cl2 N6 O0.5'
_chemical_formula_weight 454.40
_chemical_name_systematic
; 
 ? 
;
_space_group_IT_number 14
_symmetry_cell_setting monoclinic
_symmetry_space_group_name_Hall '-P 2ybc'
_symmetry_space_group_name_H-M 'P 1 21/c 1'
_atom_sites_solution_hydrogens geom
_atom_sites_solution_primary direct
_atom_sites_solution_secondary difmap
_audit_creation_method SHELXL-97
_cell_angle_alpha 90.00
_cell_angle_beta 95.594(14)
_cell_angle_gamma 90.00
_cell_formula_units_Z 2
_cell_length_a 6.4180(9)
_cell_length_b 13.900(2)
_cell_length_c 13.010(2)
_cell_measurement_reflns_used 59
_cell_measurement_temperature 100(2)
_cell_measurement_theta_max 19.131
_cell_measurement_theta_min 3.299
_cell_volume 1155.1(3)
_computing_cell_refinement 'Dirax/lsq (Duisenberg & Schreurs, 1989-2000)'
_computing_data_collection 'Collect (Bruker AXS BV, 1997-2004)'
_computing_data_reduction 'EvalCCD (Duisenberg & Schreurs, 1990-2000)'
_computing_molecular_graphics 'Bruker SHELXTL'
_computing_publication_material 'Bruker SHELXTL'
_computing_structure_refinement 'SHELXL-97 (Sheldrick, 1997)'
_computing_structure_solution 'SHELXS-97 (Sheldrick, 1990)'
_diffrn_ambient_temperature 100(2)
_diffrn_measured_fraction_theta_full 0.997
_diffrn_measured_fraction_theta_max 0.997
_diffrn_measurement_device_type 'Bruker APEX II CCD'
_diffrn_measurement_method 'phi and omega scans'
_diffrn_radiation_monochromator graphite
_diffrn_radiation_source 'fine-focus sealed tube'
_diffrn_radiation_type MoK\a
_diffrn_radiation_wavelength 0.71073
_diffrn_reflns_av_R_equivalents 0.0828
_diffrn_reflns_av_sigmaI/netI 0.0579
_diffrn_reflns_limit_h_max 8
_diffrn_reflns_limit_h_min -8
_diffrn_reflns_limit_k_max 18
_diffrn_reflns_limit_k_min -18
_diffrn_reflns_limit_l_max 16
_diffrn_reflns_limit_l_min -16
_diffrn_reflns_number 21970
_diffrn_reflns_theta_full 27.49
_diffrn_reflns_theta_max 27.49
_diffrn_reflns_theta_min 3.33
_exptl_absorpt_coefficient_mu 0.305
_exptl_absorpt_correction_T_max 1.0000
_exptl_absorpt_correction_T_min 0.5951
_exptl_absorpt_correction_type multi-scan
_exptl_absorpt_process_details 'SADABS V2.10, G.M.Sheldrick, 2003'
_exptl_crystal_colour colourless
_exptl_crystal_density_diffrn 1.306
_exptl_crystal_description needle
_exptl_crystal_F_000 478
_exptl_crystal_size_max 0.62
_exptl_crystal_size_mid 0.12
_exptl_crystal_size_min 0.10
_refine_diff_density_max 0.640
_refine_diff_density_min -0.338
_refine_diff_density_rms 0.076
_refine_ls_extinction_method none
_refine_ls_goodness_of_fit_ref 1.104
_refine_ls_hydrogen_treatment mixed
_refine_ls_matrix_type full
_refine_ls_number_parameters 154
_refine_ls_number_reflns 2645
_refine_ls_number_restraints 1
_refine_ls_restrained_S_all 1.103
_refine_ls_R_factor_all 0.1176
_refine_ls_R_factor_gt 0.0608
_refine_ls_shift/su_max 0.000
_refine_ls_shift/su_mean 0.000
_refine_ls_structure_factor_coef Fsqd
_refine_ls_weighting_details 'calc w=1/[\s^2^(Fo^2^)+(0.0299P)^2^+2.4638P] where P=(Fo^2^+2Fc^2^)/3'
_refine_ls_weighting_scheme calc
_refine_ls_wR_factor_gt 0.1237
_refine_ls_wR_factor_ref 0.1503
_reflns_number_gt 1652
_reflns_number_total 2645
_reflns_threshold_expression >2sigma(I)
_cod_data_source_file ic102041q_si_001.cif
_cod_data_source_block rd-1-106b
_cod_original_sg_symbol_H-M 'P 21/c'
_cod_original_formula_sum 'C22 H27 Cl2 N6 O0.50'
_cod_database_code 4324371

loop_
_symmetry_equiv_pos_as_xyz
'x, y, z'
'-x, y+1/2, -z+1/2'
'-x, -y, -z'
'x, -y-1/2, z-1/2'

loop_
_atom_site_label
_atom_site_type_symbol
_atom_site_fract_x
_atom_site_fract_y
_atom_site_fract_z
_atom_site_U_iso_or_equiv
_atom_site_adp_type
_atom_site_occupancy
_atom_site_symmetry_multiplicity
_atom_site_calc_flag
_atom_site_refinement_flags
N1 N 0.1848(4) 0.1272(2) -0.4228(2) 0.0312(6) Uani 1 1 d .
N2 N 0.1783(4) 0.2036(2) -0.2788(2) 0.0304(6) Uani 1 1 d .
N3 N 0.2383(4) 0.0375(2) 0.0762(2) 0.0342(7) Uani 1 1 d .
C1 C 0.0012(5) 0.1801(3) -0.4297(3) 0.0325(8) Uani 1 1 d .
H1 H -0.1023 0.1823 -0.4870 0.039 Uiso 1 1 calc R
C2 C -0.0034(5) 0.2280(3) -0.3398(3) 0.0331(8) Uani 1 1 d .
H2 H -0.1104 0.2702 -0.3217 0.040 Uiso 1 1 calc R
C3 C 0.2927(5) 0.1421(3) -0.3305(3) 0.0302(7) Uani 1 1 d .
C4 C 0.2523(6) 0.0641(3) -0.5042(3) 0.0395(9) Uani 1 1 d .
H4A H 0.3785 0.0908 -0.5301 0.059 Uiso 1 1 calc R
H4B H 0.1405 0.0598 -0.5609 0.059 Uiso 1 1 calc R
H4C H 0.2829 -0.0002 -0.4757 0.059 Uiso 1 1 calc R
C5 C 0.4980(5) 0.1006(3) -0.2931(3) 0.0424(9) Uani 1 1 d .
H5A H 0.5579 0.1367 -0.2325 0.064 Uiso 0.82(4) 1 calc PR
H5B H 0.5923 0.1046 -0.3478 0.064 Uiso 0.82(4) 1 calc PR
H5C H 0.4799 0.0331 -0.2741 0.064 Uiso 0.82(4) 1 calc PR
H5D H 0.5288 0.0463 -0.3371 0.064 Uiso 0.18(4) 1 calc PR
H5E H 0.4944 0.0783 -0.2218 0.064 Uiso 0.18(4) 1 calc PR
H5F H 0.6069 0.1498 -0.2955 0.064 Uiso 0.18(4) 1 calc PR
C6 C 0.2380(6) 0.2421(3) -0.1740(3) 0.0354(8) Uani 1 1 d .
H6A H 0.1382 0.2935 -0.1595 0.043 Uiso 1 1 calc R
H6B H 0.3788 0.2715 -0.1724 0.043 Uiso 1 1 calc R
C7 C 0.2409(5) 0.1674(3) -0.0901(3) 0.0335(8) Uani 1 1 d .
C8 C 0.0811(5) 0.1003(3) -0.0860(3) 0.0334(8) Uani 1 1 d .
H8 H -0.0298 0.0977 -0.1400 0.040 Uiso 1 1 calc R
C9 C 0.0834(5) 0.0368(3) -0.0033(2) 0.0313(8) Uani 1 1 d .
C10 C 0.3918(5) 0.1024(3) 0.0710(3) 0.0400(9) Uani 1 1 d .
H10 H 0.5006 0.1040 0.1260 0.048 Uiso 1 1 calc R
C11 C 0.4018(5) 0.1666(3) -0.0087(3) 0.0360(8) Uani 1 1 d .
H11 H 0.5162 0.2100 -0.0087 0.043 Uiso 1 1 calc R
Cl1 Cl 0.72605(13) 0.36175(7) -0.16849(6) 0.0378(3) Uani 1 1 d .
O1 O 0.0747(19) 0.0157(10) -0.7176(10) 0.060(3) Uani 0.25 1 d PD
H1A H 0.03(3) 0.085(11) -0.705(17) 0.091 Uiso 0.25 1 d PD
H1B H 0.03(3) -0.054(11) -0.718(16) 0.091 Uiso 0.25 1 d PD

loop_
_atom_site_aniso_label
_atom_site_aniso_U_11
_atom_site_aniso_U_22
_atom_site_aniso_U_33
_atom_site_aniso_U_23
_atom_site_aniso_U_13
_atom_site_aniso_U_12
N1 0.0315(14) 0.0346(17) 0.0279(14) 0.0045(13) 0.0048(11) 0.0008(13)
N2 0.0289(14) 0.0340(17) 0.0275(14) 0.0003(12) -0.0022(11) -0.0032(12)
N3 0.0297(14) 0.0466(18) 0.0246(14) -0.0014(13) -0.0057(11) -0.0028(13)
C1 0.0316(17) 0.037(2) 0.0282(17) 0.0043(15) 0.0002(13) 0.0026(15)
C2 0.0267(16) 0.041(2) 0.0311(18) 0.0026(15) -0.0007(13) 0.0040(15)
C3 0.0266(15) 0.0309(18) 0.0330(17) 0.0047(16) 0.0025(13) -0.0010(15)
C4 0.045(2) 0.040(2) 0.0352(19) 0.0025(17) 0.0100(16) 0.0095(17)
C5 0.0307(18) 0.041(2) 0.054(2) 0.0035(19) -0.0005(17) 0.0040(16)
C6 0.0360(18) 0.038(2) 0.0306(18) -0.0045(16) -0.0071(14) -0.0018(16)
C7 0.0290(16) 0.042(2) 0.0289(17) -0.0048(15) -0.0018(13) 0.0030(15)
C8 0.0280(16) 0.043(2) 0.0279(17) -0.0039(15) -0.0063(13) -0.0001(15)
C9 0.0277(16) 0.041(2) 0.0250(17) -0.0025(15) -0.0005(13) 0.0003(15)
C10 0.0330(18) 0.052(2) 0.0320(19) -0.0012(17) -0.0111(15) -0.0057(17)
C11 0.0289(17) 0.044(2) 0.0335(19) -0.0048(16) -0.0047(14) -0.0051(16)
Cl1 0.0324(4) 0.0517(6) 0.0276(4) -0.0068(4) -0.0056(3) 0.0055(4)
O1 0.046(7) 0.074(9) 0.059(8) 0.002(7) -0.002(6) 0.002(7)

loop_
_atom_type_symbol
_atom_type_description
_atom_type_scat_dispersion_real
_atom_type_scat_dispersion_imag
_atom_type_scat_source
C C 0.0033 0.0016 'International Tables Vol C Tables 4.2.6.8 and 6.1.1.4'
H H 0.0000 0.0000 'International Tables Vol C Tables 4.2.6.8 and 6.1.1.4'
N N 0.0061 0.0033 'International Tables Vol C Tables 4.2.6.8 and 6.1.1.4'
O O 0.0106 0.0060 'International Tables Vol C Tables 4.2.6.8 and 6.1.1.4'
Cl Cl 0.1484 0.1585 'International Tables Vol C Tables 4.2.6.8 and 6.1.1.4'

loop_
_geom_angle_atom_site_label_1
_geom_angle_atom_site_label_2
_geom_angle_atom_site_label_3
_geom_angle
_geom_angle_site_symmetry_3
C3 N1 C1 109.7(3) .
C3 N1 C4 125.0(3) .
C1 N1 C4 125.3(3) .
C3 N2 C2 109.8(3) .
C3 N2 C6 125.7(3) .
C2 N2 C6 124.5(3) .
C10 N3 C9 116.8(3) .
C2 C1 N1 107.3(3) .
C2 C1 H1 126.4 .
N1 C1 H1 126.4 .
C1 C2 N2 106.7(3) .
C1 C2 H2 126.7 .
N2 C2 H2 126.7 .
N1 C3 N2 106.6(3) .
N1 C3 C5 126.9(3) .
N2 C3 C5 126.5(3) .
N1 C4 H4A 109.5 .
N1 C4 H4B 109.5 .
H4A C4 H4B 109.5 .
N1 C4 H4C 109.5 .
H4A C4 H4C 109.5 .
H4B C4 H4C 109.5 .
C3 C5 H5A 109.5 .
C3 C5 H5B 109.5 .
H5A C5 H5B 109.5 .
C3 C5 H5C 109.5 .
H5A C5 H5C 109.5 .
H5B C5 H5C 109.5 .
C3 C5 H5D 109.5 .
H5A C5 H5D 141.1 .
H5B C5 H5D 56.3 .
H5C C5 H5D 56.3 .
C3 C5 H5E 109.5 .
H5A C5 H5E 56.3 .
H5B C5 H5E 141.1 .
H5C C5 H5E 56.3 .
H5D C5 H5E 109.5 .
C3 C5 H5F 109.5 .
H5A C5 H5F 56.3 .
H5B C5 H5F 56.3 .
H5C C5 H5F 141.1 .
H5D C5 H5F 109.5 .
H5E C5 H5F 109.5 .
N2 C6 C7 113.7(3) .
N2 C6 H6A 108.8 .
C7 C6 H6A 108.8 .
N2 C6 H6B 108.8 .
C7 C6 H6B 108.8 .
H6A C6 H6B 107.7 .
C8 C7 C11 117.1(3) .
C8 C7 C6 122.2(3) .
C11 C7 C6 120.6(3) .
C9 C8 C7 120.2(3) .
C9 C8 H8 119.9 .
C7 C8 H8 119.9 .
N3 C9 C8 122.3(3) .
N3 C9 C9 115.9(4) 3
C8 C9 C9 121.8(4) 3
N3 C10 C11 124.2(3) .
N3 C10 H10 117.9 .
C11 C10 H10 117.9 .
C10 C11 C7 119.3(3) .
C10 C11 H11 120.4 .
C7 C11 H11 120.4 .
H1A O1 H1B 145(10) .

loop_
_geom_bond_atom_site_label_1
_geom_bond_atom_site_label_2
_geom_bond_distance
_geom_bond_site_symmetry_2
N1 C3 1.343(4) .
N1 C1 1.385(4) .
N1 C4 1.472(4) .
N2 C3 1.348(4) .
N2 C2 1.387(4) .
N2 C6 1.480(4) .
N3 C10 1.342(5) .
N3 C9 1.363(4) .
C1 C2 1.348(5) .
C1 H1 0.9500 .
C2 H2 0.9500 .
C3 C5 1.477(4) .
C4 H4A 0.9800 .
C4 H4B 0.9800 .
C4 H4C 0.9800 .
C5 H5A 0.9800 .
C5 H5B 0.9800 .
C5 H5C 0.9800 .
C5 H5D 0.9800 .
C5 H5E 0.9800 .
C5 H5F 0.9800 .
C6 C7 1.505(5) .
C6 H6A 0.9900 .
C6 H6B 0.9900 .
C7 C8 1.392(5) .
C7 C11 1.405(4) .
C8 C9 1.391(5) .
C8 H8 0.9500 .
C9 C9 1.489(7) 3
C10 C11 1.375(5) .
C10 H10 0.9500 .
C11 H11 0.9500 .
O1 H1A 1.02(15) .
O1 H1B 1.02(15) .

loop_
_geom_hbond_atom_site_label_D
_geom_hbond_atom_site_label_H
_geom_hbond_atom_site_label_A
_geom_hbond_distance_DH
_geom_hbond_distance_HA
_geom_hbond_distance_DA
_geom_hbond_angle_DHA
_geom_hbond_site_symmetry_A
O1 H1A Cl1 1.02(15) 2.19(19) 2.932(13) 128(16) 4_465
O1 H1B N2 1.02(15) 2.46(15) 3.452(14) 165(17) 3_554
O1 H1B N1 1.02(15) 2.6(2) 3.264(14) 123(15) 3_554

loop_
_geom_torsion_atom_site_label_1
_geom_torsion_atom_site_label_2
_geom_torsion_atom_site_label_3
_geom_torsion_atom_site_label_4
_geom_torsion
_geom_torsion_site_symmetry_4
C3 N1 C1 C2 -0.2(4) .
C4 N1 C1 C2 179.9(3) .
N1 C1 C2 N2 0.0(4) .
C3 N2 C2 C1 0.2(4) .
C6 N2 C2 C1 178.6(3) .
C1 N1 C3 N2 0.3(4) .
C4 N1 C3 N2 -179.7(3) .
C1 N1 C3 C5 -178.9(3) .
C4 N1 C3 C5 1.0(6) .
C2 N2 C3 N1 -0.3(4) .
C6 N2 C3 N1 -178.7(3) .
C2 N2 C3 C5 178.9(3) .
C6 N2 C3 C5 0.5(5) .
C3 N2 C6 C7 -68.0(4) .
C2 N2 C6 C7 113.9(4) .
N2 C6 C7 C8 -45.0(5) .
N2 C6 C7 C11 138.7(3) .
C11 C7 C8 C9 0.8(5) .
C6 C7 C8 C9 -175.7(3) .
C10 N3 C9 C8 -0.5(5) .
C10 N3 C9 C9 179.1(4) 3
C7 C8 C9 N3 0.2(5) .
C7 C8 C9 C9 -179.3(4) 3
C9 N3 C10 C11 -0.3(6) .
N3 C10 C11 C7 1.3(6) .
C8 C7 C11 C10 -1.5(5) .
C6 C7 C11 C10 175.0(3) .
